data_4066811
loop_
_publ_author_name
'Micallef, Leanne S.'
'Loughrey, Bradley T.'
'Healy, Peter C.'
'Parsons, Peter G.'
'Williams, Michael L.'

_publ_section_title
;
 Synthesis, Spectroscopic Characterization, and Cytotoxic Evaluation of
 Pentasubstituted Ruthenocenyl Esters
;
_journal_issue 23
_journal_name_full Organometallics
_journal_page_first 6237
_journal_paper_doi 10.1021/om100645y
_journal_volume 29
_journal_year 2010
_chemical_compound_source 'see text'
_chemical_formula_moiety 'C45 H30 O10 Ru'
_chemical_formula_sum 'C45 H30 O10 Ru'
_chemical_formula_weight 831.76
_chemical_name_systematic
; 
1,2,3,4,5-penta(phenoxycarbonyl)ruthenocene
;
_space_group_IT_number 2
_symmetry_cell_setting triclinic
_symmetry_Int_Tables_number 2
_symmetry_space_group_name_Hall '-P 1'
_symmetry_space_group_name_H-M 'P -1'
_atom_sites_solution_hydrogens geom
_atom_sites_solution_primary direct
_atom_sites_solution_secondary difmap
_cell_angle_alpha 99.70(2)
_cell_angle_beta 104.65(2)
_cell_angle_gamma 78.20(2)
_cell_formula_units_Z 2
_cell_length_a 12.264(4)
_cell_length_b 17.315(4)
_cell_length_c 9.436(3)
_cell_measurement_reflns_used 25
_cell_measurement_temperature 295
_cell_measurement_theta_max 16.4
_cell_measurement_theta_min 12.6
_cell_volume 1883.2(10)
_computing_cell_refinement 'MSC/AFC7 Diffractometer Control (MSC, 1999)'
_computing_data_collection 'MSC/AFC7 Diffractometer Control (MSC, 1999)'
_computing_data_reduction 'teXsan for Windows (MSC, 2001)'
_computing_molecular_graphics 'ORTEP3 (Farrugia, 1997)'
_computing_publication_material 'teXsan for Windows (MSC, 2001); PLATON (Spek, 2003)'
_computing_structure_refinement 'teXsan for Windows (MSC, 2001); SHELXL-97 (Sheldrick, 1997)'
_computing_structure_solution 'teXsan for Windows (MSC, 2001)'
_diffrn_ambient_temperature 295
_diffrn_measured_fraction_theta_full 0.999
_diffrn_measured_fraction_theta_max 0.999
_diffrn_measurement_device 'Rigaku AFC7R'
_diffrn_measurement_method \w-2\q
_diffrn_radiation_detector 'scintillation counter'
_diffrn_radiation_monochromator graphite
_diffrn_radiation_source 'Rigaku rotating anode'
_diffrn_radiation_type 'Mo K\a'
_diffrn_radiation_wavelength 0.71069
_diffrn_reflns_av_R_equivalents 0.0338
_diffrn_reflns_av_sigmaI/netI 0.0580
_diffrn_reflns_limit_h_max 15
_diffrn_reflns_limit_h_min -15
_diffrn_reflns_limit_k_max 22
_diffrn_reflns_limit_k_min -22
_diffrn_reflns_limit_l_max 12
_diffrn_reflns_limit_l_min -5
_diffrn_reflns_number 9922
_diffrn_reflns_reduction_process ' ?'
_diffrn_reflns_theta_full 27.51
_diffrn_reflns_theta_max 27.51
_diffrn_reflns_theta_min 2.51
_diffrn_standards_decay_% 14.47
_diffrn_standards_interval_count 150
_diffrn_standards_number 3
_exptl_absorpt_coefficient_mu 0.478
_exptl_absorpt_correction_T_max 0.9317
_exptl_absorpt_correction_T_min 0.8699
_exptl_absorpt_correction_type psi-scan
_exptl_absorpt_process_details '(North, Phillips & Mathews, 1968)'
_exptl_crystal_colour colourless
_exptl_crystal_density_diffrn 1.467
_exptl_crystal_density_method 'not measured'
_exptl_crystal_description plate
_exptl_crystal_F_000 848
_exptl_crystal_size_max 0.300
_exptl_crystal_size_mid 0.250
_exptl_crystal_size_min 0.150
_refine_diff_density_max 0.677
_refine_diff_density_min -1.128
_refine_diff_density_rms 0.074
_refine_ls_extinction_coef 0.0038(8)
_refine_ls_extinction_expression FC^*^=KFC[1+0.001XFC^2^\L^3^/SIN(2\Q)]^-1/4^
_refine_ls_extinction_method shelxl
_refine_ls_goodness_of_fit_ref 1.030
_refine_ls_hydrogen_treatment constr
_refine_ls_matrix_type full
_refine_ls_number_parameters 506
_refine_ls_number_reflns 8663
_refine_ls_number_restraints 0
_refine_ls_restrained_S_all 1.030
_refine_ls_R_factor_all 0.0565
_refine_ls_R_factor_gt 0.0405
_refine_ls_shift/su_max 0.001
_refine_ls_shift/su_mean 0.000
_refine_ls_structure_factor_coef Fsqd
_refine_ls_weighting_details 'calc w=1/[\s^2^(Fo^2^)+(0.0621P)^2^+0.5178P] where P=(Fo^2^+2Fc^2^)/3'
_refine_ls_weighting_scheme calc
_refine_ls_wR_factor_gt 0.1083
_refine_ls_wR_factor_ref 0.1199
_reflns_number_gt 7133
_reflns_number_total 8663
_reflns_threshold_expression I>2\s(I)
_cod_data_source_file om100645y_si_002.cif
_cod_data_source_block 11_741mw97
_cod_depositor_comments
;
The following automatic conversions were performed:

'_symmetry_cell_setting' value 'Triclinic' changed to 'triclinic'
according to /home/saulius/struct/CIF-dictionaries/cif_core.dic
dictionary named 'cif_core.dic' version 2.4.1 from 2010-06-29.

Automatic conversion script
Id: cif_fix_values 1715 2011-07-08 13:25:40Z adriana 
;
_cod_database_code 4066811

loop_
_symmetry_equiv_pos_site_id
_symmetry_equiv_pos_as_xyz
1 x,y,z
2 -x,-y,-z

loop_
_atom_site_aniso_label
_atom_site_aniso_U_11
_atom_site_aniso_U_22
_atom_site_aniso_U_33
_atom_site_aniso_U_23
_atom_site_aniso_U_13
_atom_site_aniso_U_12
Ru 0.0401(1) 0.0348(1) 0.0343(1) 0.0036(1) 0.0159(1) -0.0070(1)
O111 0.0495(12) 0.0445(11) 0.0836(17) 0.0070(11) 0.0006(11) -0.0206(10)
O112 0.0357(9) 0.0436(11) 0.0685(13) 0.0183(10) 0.0074(9) -0.0098(8)
O121 0.0667(14) 0.0401(11) 0.0860(17) 0.0190(11) 0.0400(13) -0.0032(10)
O122 0.0600(13) 0.0390(10) 0.0787(15) 0.0120(10) 0.0437(12) -0.0063(9)
O131 0.0483(12) 0.121(2) 0.0485(12) 0.0397(14) 0.0131(10) -0.0095(13)
O132 0.0389(10) 0.0724(14) 0.0535(12) 0.0282(11) 0.0102(9) -0.0083(10)
O141 0.0848(18) 0.161(3) 0.0429(12) -0.0034(15) 0.0194(12) -0.085(2)
O142 0.0562(12) 0.0641(13) 0.0367(10) 0.0034(9) 0.0078(9) -0.0319(10)
O151 0.147(3) 0.0402(12) 0.0604(15) 0.0014(11) 0.0449(16) -0.0309(14)
O152 0.0733(14) 0.0466(11) 0.0368(10) 0.0109(8) 0.0088(9) -0.0249(10)
C11 0.0353(12) 0.0334(12) 0.0355(12) 0.0041(9) 0.0115(9) -0.0087(9)
C12 0.0360(12) 0.0345(12) 0.0368(12) 0.0052(10) 0.0150(10) -0.0068(9)
C13 0.0369(12) 0.0432(13) 0.0329(12) 0.0041(10) 0.0108(10) -0.0094(10)
C14 0.0400(13) 0.0417(13) 0.0325(12) 0.0009(10) 0.0123(10) -0.0149(10)
C15 0.0398(12) 0.0328(12) 0.0324(11) 0.0033(9) 0.0120(10) -0.0096(10)
C21 0.080(3) 0.070(3) 0.071(3) -0.036(2) 0.016(2) -0.005(2)
C22 0.111(3) 0.0362(16) 0.087(3) -0.0067(17) 0.058(3) -0.0107(18)
C23 0.073(2) 0.067(2) 0.080(3) 0.003(2) 0.024(2) 0.019(2)
C24 0.096(3) 0.066(2) 0.144(5) -0.026(3) 0.096(4) -0.021(2)
C25 0.177(6) 0.070(3) 0.052(2) 0.0108(19) 0.066(3) 0.025(3)
C111 0.0403(13) 0.0391(13) 0.0369(12) 0.0042(10) 0.0089(10) -0.0107(10)
C112 0.0364(12) 0.0403(13) 0.0464(14) 0.0045(11) 0.0056(11) -0.0109(10)
C113 0.0493(17) 0.087(3) 0.0495(17) 0.0214(17) 0.0122(14) -0.0030(16)
C114 0.056(2) 0.110(3) 0.055(2) 0.022(2) -0.0021(16) 0.002(2)
C115 0.0374(16) 0.088(3) 0.082(3) -0.002(2) 0.0044(16) -0.0088(16)
C116 0.0534(19) 0.081(3) 0.088(3) 0.007(2) 0.0336(19) -0.0140(18)
C117 0.0531(17) 0.0619(19) 0.0560(18) 0.0130(15) 0.0166(14) -0.0096(14)
C121 0.0393(13) 0.0408(13) 0.0396(13) 0.0079(11) 0.0144(10) -0.0081(10)
C122 0.0599(19) 0.0450(16) 0.094(3) 0.0180(17) 0.0509(19) -0.0020(14)
C123 0.074(3) 0.062(2) 0.129(4) 0.011(2) 0.050(3) -0.0194(19)
C124 0.082(3) 0.072(3) 0.202(7) 0.021(4) 0.069(4) -0.021(2)
C125 0.097(4) 0.093(4) 0.215(8) 0.064(5) 0.105(5) 0.005(3)
C126 0.149(6) 0.125(5) 0.153(6) 0.072(5) 0.102(5) 0.007(4)
C127 0.102(3) 0.096(3) 0.095(3) 0.043(3) 0.053(3) -0.005(3)
C131 0.0427(14) 0.0510(15) 0.0374(13) 0.0098(11) 0.0125(11) -0.0080(12)
C132 0.0339(12) 0.0555(16) 0.0474(15) 0.0160(13) 0.0102(11) -0.0072(11)
C133 0.0451(15) 0.0539(17) 0.0639(19) 0.0144(15) 0.0112(14) -0.0133(13)
C134 0.0490(17) 0.062(2) 0.093(3) 0.037(2) 0.0216(18) 0.0002(15)
C135 0.0470(17) 0.096(3) 0.063(2) 0.035(2) 0.0078(16) 0.0003(18)
C136 0.060(2) 0.098(3) 0.058(2) 0.004(2) -0.0047(17) -0.017(2)
C137 0.0581(19) 0.0578(19) 0.064(2) 0.0108(16) 0.0060(16) -0.0146(15)
C141 0.0445(14) 0.0541(16) 0.0403(14) 0.0013(12) 0.0134(11) -0.0219(12)
C142 0.0470(14) 0.0426(14) 0.0367(13) 0.0036(11) 0.0020(11) -0.0185(11)
C143 0.0563(18) 0.0447(16) 0.0614(19) 0.0038(14) 0.0046(15) -0.0110(13)
C144 0.0455(16) 0.071(2) 0.064(2) 0.0005(17) 0.0031(15) -0.0123(15)
C145 0.064(2) 0.076(2) 0.0548(19) -0.0003(17) 0.0051(16) -0.0398(18)
C146 0.080(2) 0.0457(17) 0.0548(18) 0.0061(14) -0.0012(17) -0.0284(16)
C147 0.0532(16) 0.0462(15) 0.0459(15) 0.0049(12) -0.0018(13) -0.0115(13)
C151 0.0490(14) 0.0368(13) 0.0439(14) 0.0058(11) 0.0181(12) -0.0124(11)
C152 0.0599(17) 0.0410(14) 0.0368(13) 0.0111(11) 0.0126(12) -0.0098(12)
C153 0.076(3) 0.142(4) 0.056(2) 0.040(2) 0.0052(18) -0.049(3)
C154 0.122(4) 0.172(6) 0.072(3) 0.038(3) 0.028(3) -0.079(4)
C155 0.122(4) 0.103(4) 0.067(3) 0.045(3) 0.040(3) -0.007(3)
C156 0.097(3) 0.135(5) 0.059(2) 0.052(3) 0.008(2) 0.001(3)
C157 0.066(2) 0.102(3) 0.060(2) 0.034(2) 0.0047(17) -0.021(2)

loop_
_atom_site_label
_atom_site_type_symbol
_atom_site_thermal_displace_type
_atom_site_fract_x
_atom_site_fract_y
_atom_site_fract_z
_atom_site_occupancy
_atom_site_U_iso_or_equiv
Ru Ru Uani 0.48183(2) 0.16156(1) 0.78273(2) 1.000 0.0350(1)
O111 O Uani 0.15686(19) 0.19672(13) 0.7087(3) 1.000 0.0601(8)
O112 O Uani 0.16718(16) 0.32429(12) 0.6997(3) 1.000 0.0483(6)
O121 O Uani 0.3356(2) 0.08321(12) 0.9976(3) 1.000 0.0596(8)
O122 O Uani 0.22681(19) 0.20067(12) 1.0474(3) 1.000 0.0538(7)
O131 O Uani 0.51078(19) 0.17019(19) 1.2324(3) 1.000 0.0694(9)
O132 O Uani 0.66868(17) 0.17545(14) 1.1584(2) 1.000 0.0527(7)
O141 O Uani 0.6487(2) 0.3186(2) 0.8301(3) 1.000 0.0878(12)
O142 O Uani 0.66892(18) 0.32758(13) 1.0732(2) 1.000 0.0500(7)
O151 O Uani 0.4111(3) 0.41358(14) 0.7335(3) 1.000 0.0770(12)
O152 O Uani 0.3874(2) 0.31088(12) 0.5575(2) 1.000 0.0501(7)
C11 C Uani 0.3311(2) 0.24531(14) 0.8157(3) 1.000 0.0337(7)
C12 C Uani 0.3762(2) 0.20293(15) 0.9410(3) 1.000 0.0343(7)
C13 C Uani 0.4896(2) 0.21919(16) 1.0072(3) 1.000 0.0368(7)
C14 C Uani 0.5149(2) 0.27145(16) 0.9203(3) 1.000 0.0366(7)
C15 C Uani 0.4162(2) 0.28803(14) 0.8028(3) 1.000 0.0339(7)
C21 C Uani 0.4445(4) 0.0687(3) 0.6022(5) 1.000 0.0804(17)
C22 C Uani 0.5077(4) 0.0337(2) 0.7237(5) 1.000 0.0735(15)
C23 C Uani 0.6105(4) 0.0565(3) 0.7668(5) 1.000 0.0774(14)
C24 C Uani 0.6160(4) 0.1074(3) 0.6695(7) 1.000 0.093(2)
C25 C Uani 0.5109(6) 0.1155(3) 0.5659(5) 1.000 0.099(2)
C111 C Uani 0.2101(2) 0.24972(16) 0.7330(3) 1.000 0.0382(7)
C112 C Uani 0.0475(2) 0.34833(16) 0.6593(3) 1.000 0.0412(8)
C113 C Uani 0.0051(3) 0.3857(2) 0.5355(4) 1.000 0.0614(13)
C114 C Uani -0.1105(3) 0.4177(3) 0.5031(4) 1.000 0.0773(14)
C115 C Uani -0.1789(3) 0.4127(3) 0.5929(5) 1.000 0.0726(15)
C116 C Uani -0.1341(3) 0.3748(3) 0.7175(5) 1.000 0.0709(15)
C117 C Uani -0.0194(3) 0.3429(2) 0.7519(4) 1.000 0.0556(10)
C121 C Uani 0.3148(2) 0.15314(16) 0.9977(3) 1.000 0.0384(8)
C122 C Uani 0.1575(3) 0.16291(19) 1.1019(5) 1.000 0.0600(13)
C123 C Uani 0.0695(4) 0.1339(2) 1.0063(6) 1.000 0.0823(18)
C124 C Uani -0.0031(4) 0.1008(3) 1.0645(9) 1.000 0.110(3)
C125 C Uani 0.0163(5) 0.0998(4) 1.2119(10) 1.000 0.120(3)
C126 C Uani 0.1055(7) 0.1292(4) 1.3059(8) 1.000 0.128(3)
C127 C Uani 0.1789(4) 0.1623(3) 1.2523(6) 1.000 0.0900(17)
C131 C Uani 0.5554(2) 0.18662(18) 1.1456(3) 1.000 0.0425(8)
C132 C Uani 0.7362(2) 0.14301(18) 1.2869(3) 1.000 0.0443(8)
C133 C Uani 0.7547(3) 0.0620(2) 1.2873(4) 1.000 0.0529(10)
C134 C Uani 0.8266(3) 0.0310(2) 1.4121(5) 1.000 0.0651(13)
C135 C Uani 0.8771(3) 0.0785(3) 1.5271(4) 1.000 0.0683(13)
C136 C Uani 0.8592(3) 0.1596(3) 1.5236(4) 1.000 0.0755(14)
C137 C Uani 0.7873(3) 0.1924(2) 1.4020(4) 1.000 0.0603(11)
C141 C Uani 0.6185(2) 0.30607(18) 0.9335(3) 1.000 0.0442(8)
C142 C Uani 0.7648(2) 0.36479(17) 1.0939(3) 1.000 0.0420(8)
C143 C Uani 0.8728(3) 0.32013(19) 1.1132(4) 1.000 0.0557(10)
C144 C Uani 0.9651(3) 0.3585(2) 1.1377(4) 1.000 0.0625(11)
C145 C Uani 0.9495(3) 0.4395(2) 1.1427(4) 1.000 0.0634(11)
C146 C Uani 0.8415(3) 0.4831(2) 1.1227(4) 1.000 0.0606(11)
C147 C Uani 0.7474(3) 0.44592(18) 1.0986(3) 1.000 0.0505(9)
C151 C Uani 0.4050(2) 0.34568(16) 0.6966(3) 1.000 0.0410(8)
C152 C Uani 0.3937(3) 0.35335(17) 0.4457(3) 1.000 0.0447(9)
C153 C Uani 0.4932(4) 0.3778(3) 0.4488(5) 1.000 0.0853(18)
C154 C Uani 0.4989(5) 0.4140(4) 0.3316(6) 1.000 0.110(3)
C155 C Uani 0.4093(5) 0.4244(3) 0.2161(5) 1.000 0.092(2)
C156 C Uani 0.3115(4) 0.3985(4) 0.2136(5) 1.000 0.097(2)
C157 C Uani 0.3021(3) 0.3624(3) 0.3305(4) 1.000 0.0739(14)
H21 H Uiso 0.36870 0.06230 0.55160 1.000 0.0960
H22 H Uiso 0.48250 -0.00160 0.77070 1.000 0.0870
H23 H Uiso 0.66920 0.04060 0.84890 1.000 0.0930
H24 H Uiso 0.67950 0.13220 0.67350 1.000 0.1120
H25 H Uiso 0.48960 0.14680 0.48630 1.000 0.1170
H113 H Uiso 0.05320 0.38980 0.47350 1.000 0.0740
H114 H Uiso -0.14220 0.44340 0.41680 1.000 0.0930
H115 H Uiso -0.25760 0.43540 0.56970 1.000 0.0870
H116 H Uiso -0.18230 0.37050 0.77930 1.000 0.0850
H117 H Uiso 0.01270 0.31770 0.83860 1.000 0.0670
H123 H Uiso 0.05650 0.13570 0.90290 1.000 0.0980
H124 H Uiso -0.06570 0.07910 1.00010 1.000 0.1310
H125 H Uiso -0.03380 0.07810 1.24990 1.000 0.1440
H126 H Uiso 0.11860 0.12670 1.40890 1.000 0.1510
H127 H Uiso 0.24140 0.18420 1.31740 1.000 0.1080
H133 H Uiso 0.71970 0.02830 1.20540 1.000 0.0640
H134 H Uiso 0.84010 -0.02480 1.41600 1.000 0.0780
H135 H Uiso 0.92540 0.05620 1.61120 1.000 0.0820
H136 H Uiso 0.89620 0.19280 1.60460 1.000 0.0900
H137 H Uiso 0.77390 0.24820 1.39860 1.000 0.0720
H143 H Uiso 0.88340 0.26390 1.10970 1.000 0.0670
H144 H Uiso 1.04040 0.32850 1.15130 1.000 0.0750
H145 H Uiso 1.01380 0.46540 1.16020 1.000 0.0760
H146 H Uiso 0.83100 0.53920 1.12520 1.000 0.0730
H147 H Uiso 0.67230 0.47610 1.08570 1.000 0.0600
H153 H Uiso 0.55720 0.37000 0.52940 1.000 0.1030
H154 H Uiso 0.56730 0.43190 0.33280 1.000 0.1320
H155 H Uiso 0.41450 0.44970 0.13680 1.000 0.1100
H156 H Uiso 0.24850 0.40500 0.13120 1.000 0.1160
H157 H Uiso 0.23340 0.34470 0.32950 1.000 0.0890

loop_
_atom_type_symbol
_atom_type_description
_atom_type_scat_dispersion_real
_atom_type_scat_dispersion_imag
_atom_type_scat_source
Ru Ru -1.2594 0.8363 'International Tables Vol C Tables 4.2.6.8 and 6.1.1.4'
O O 0.0106 0.0060 'International Tables Vol C Tables 4.2.6.8 and 6.1.1.4'
H H 0.0000 0.0000 'International Tables Vol C Tables 4.2.6.8 and 6.1.1.4'
C C 0.0033 0.0016 'International Tables Vol C Tables 4.2.6.8 and 6.1.1.4'

loop_
_geom_angle_atom_site_label_1
_geom_angle_atom_site_label_2
_geom_angle_atom_site_label_3
_geom_angle
_geom_angle_publ_flag
C11 Ru C12 38.62(10) yes
C11 Ru C13 64.83(10) yes
C11 Ru C14 65.03(10) yes
C11 Ru C15 38.77(10) yes
C11 Ru C21 112.72(15) yes
C11 Ru C22 131.05(15) yes
C11 Ru C23 165.00(15) yes
C11 Ru C24 154.77(17) yes
C11 Ru C25 122.30(18) yes
C12 Ru C13 38.76(10) yes
C12 Ru C14 65.09(10) yes
C12 Ru C15 64.85(10) yes
C12 Ru C21 122.64(15) yes
C12 Ru C22 113.61(15) yes
C12 Ru C23 130.45(15) yes
C12 Ru C24 165.99(18) yes
C12 Ru C25 153.9(2) yes
C13 Ru C14 38.86(10) yes
C13 Ru C15 64.83(10) yes
C13 Ru C21 154.34(15) yes
C13 Ru C22 123.67(14) yes
C13 Ru C23 113.39(14) yes
C13 Ru C24 130.90(18) yes
C13 Ru C25 166.3(2) yes
C14 Ru C15 38.73(10) yes
C14 Ru C21 166.02(15) yes
C14 Ru C22 154.94(14) yes
C14 Ru C23 123.88(15) yes
C14 Ru C24 113.01(16) yes
C14 Ru C25 130.51(18) yes
C15 Ru C21 130.76(15) yes
C15 Ru C22 165.86(15) yes
C15 Ru C23 155.65(15) yes
C15 Ru C24 123.24(16) yes
C15 Ru C25 112.43(15) yes
C21 Ru C22 36.86(18) yes
C21 Ru C23 61.81(19) yes
C21 Ru C24 62.6(2) yes
C21 Ru C25 37.6(2) yes
C22 Ru C23 36.11(19) yes
C22 Ru C24 61.66(19) yes
C22 Ru C25 62.19(18) yes
C23 Ru C24 37.8(2) yes
C23 Ru C25 63.05(19) yes
C24 Ru C25 38.0(2) yes
C111 O112 C112 119.4(2) yes
C121 O122 C122 116.4(2) yes
C131 O132 C132 115.4(2) yes
C141 O142 C142 115.8(2) yes
C151 O152 C152 118.9(2) yes
Ru C11 C12 70.70(15) yes
Ru C11 C15 70.93(14) yes
Ru C11 C111 130.48(19) yes
C12 C11 C15 108.2(2) no
C12 C11 C111 122.1(2) no
C15 C11 C111 129.2(2) no
Ru C12 C11 70.68(15) yes
Ru C12 C13 71.10(15) yes
Ru C12 C121 125.91(18) yes
C11 C12 C13 108.2(2) no
C11 C12 C121 126.1(2) no
C13 C12 C121 125.7(2) no
Ru C13 C12 70.14(15) yes
Ru C13 C14 70.32(15) yes
Ru C13 C131 127.3(2) yes
C12 C13 C14 107.8(2) no
C12 C13 C131 120.3(2) no
C14 C13 C131 131.9(2) no
Ru C14 C13 70.82(15) yes
Ru C14 C15 70.71(15) yes
Ru C14 C141 123.29(19) yes
C13 C14 C15 107.8(2) no
C13 C14 C141 131.8(2) no
C15 C14 C141 120.4(2) no
Ru C15 C11 70.30(14) yes
Ru C15 C14 70.56(15) yes
Ru C15 C151 128.65(19) yes
C11 C15 C14 108.0(2) no
C11 C15 C151 127.8(2) no
C14 C15 C151 124.0(2) no
Ru C21 C22 71.7(3) yes
Ru C21 C25 70.9(3) yes
C22 C21 C25 107.9(5) no
Ru C22 C21 71.4(3) yes
Ru C22 C23 71.7(3) yes
C21 C22 C23 110.1(4) no
Ru C23 C22 72.2(3) yes
Ru C23 C24 70.9(3) yes
C22 C23 C24 108.0(4) no
Ru C24 C23 71.4(3) yes
Ru C24 C25 71.0(3) yes
C23 C24 C25 107.4(5) no
Ru C25 C21 71.4(3) yes
Ru C25 C24 71.0(3) yes
C21 C25 C24 106.6(4) no
O111 C111 O112 125.1(3) yes
O111 C111 C11 125.0(3) yes
O112 C111 C11 109.8(2) yes
O112 C112 C113 117.1(3) yes
O112 C112 C117 120.1(3) yes
C113 C112 C117 122.2(3) no
C112 C113 C114 118.0(3) no
C113 C114 C115 120.9(4) no
C114 C115 C116 120.1(4) no
C115 C116 C117 119.9(4) no
C112 C117 C116 118.9(3) no
O121 C121 O122 124.1(3) yes
O121 C121 C12 127.2(3) yes
O122 C121 C12 108.7(2) yes
Ru C21 H21 123.00 no
C22 C21 H21 126.00 no
C25 C21 H21 126.00 no
O122 C122 C123 118.6(4) yes
O122 C122 C127 118.0(4) yes
C123 C122 C127 123.3(4) no
Ru C22 H22 123.00 no
C21 C22 H22 125.00 no
C23 C22 H22 125.00 no
Ru C23 H23 123.00 no
C122 C123 C124 117.6(5) no
C24 C23 H23 126.00 no
C22 C23 H23 126.00 no
C23 C24 H24 126.00 no
C25 C24 H24 127.00 no
C123 C124 C125 120.0(6) no
Ru C24 H24 123.00 no
Ru C25 H25 123.00 no
C21 C25 H25 127.00 no
C24 C25 H25 126.00 no
C124 C125 C126 121.3(7) no
C125 C126 C127 120.2(7) no
C122 C127 C126 117.6(5) no
O131 C131 O132 124.5(3) yes
O131 C131 C13 122.8(3) yes
O132 C131 C13 112.7(2) yes
O132 C132 C137 119.0(3) yes
O132 C132 C133 118.7(3) yes
C133 C132 C137 122.2(3) no
C132 C133 C134 117.6(3) no
C133 C134 C135 121.2(4) no
C134 C135 C136 120.3(4) no
C135 C136 C137 119.9(4) no
C132 C137 C136 118.7(3) no
O141 C141 O142 123.6(3) yes
O141 C141 C14 123.5(3) yes
O142 C141 C14 112.7(2) yes
C143 C142 C147 121.6(3) no
O142 C142 C143 120.0(3) yes
O142 C142 C147 118.4(3) yes
C142 C143 C144 118.6(3) no
C143 C144 C145 120.6(3) no
C144 C145 C146 120.1(4) no
C145 C146 C147 120.4(3) no
C142 C147 C146 118.7(3) no
O151 C151 O152 125.1(3) yes
O151 C151 C15 123.3(3) yes
O152 C151 C15 111.7(2) yes
O152 C152 C153 120.0(3) yes
O152 C152 C157 117.9(3) yes
C153 C152 C157 121.8(3) no
C152 C153 C154 118.4(4) no
C153 C154 C155 121.2(6) no
C154 C155 C156 119.6(5) no
C155 C156 C157 120.9(4) no
C152 C157 C156 118.1(4) no
C112 C113 H113 121.00 no
C114 C113 H113 121.00 no
C113 C114 H114 120.00 no
C115 C114 H114 120.00 no
C114 C115 H115 120.00 no
C116 C115 H115 120.00 no
C115 C116 H116 120.00 no
C117 C116 H116 120.00 no
C112 C117 H117 120.00 no
C116 C117 H117 121.00 no
C122 C123 H123 121.00 no
C124 C123 H123 121.00 no
C123 C124 H124 120.00 no
C125 C124 H124 120.00 no
C124 C125 H125 119.00 no
C126 C125 H125 119.00 no
C125 C126 H126 120.00 no
C127 C126 H126 120.00 no
C122 C127 H127 121.00 no
C126 C127 H127 121.00 no
C132 C133 H133 121.00 no
C134 C133 H133 121.00 no
C133 C134 H134 119.00 no
C135 C134 H134 119.00 no
C134 C135 H135 120.00 no
C136 C135 H135 120.00 no
C135 C136 H136 120.00 no
C137 C136 H136 120.00 no
C132 C137 H137 121.00 no
C136 C137 H137 121.00 no
C142 C143 H143 121.00 no
C144 C143 H143 121.00 no
C143 C144 H144 120.00 no
C145 C144 H144 120.00 no
C144 C145 H145 120.00 no
C146 C145 H145 120.00 no
C145 C146 H146 120.00 no
C147 C146 H146 120.00 no
C142 C147 H147 121.00 no
C146 C147 H147 121.00 no
C152 C153 H153 121.00 no
C154 C153 H153 121.00 no
C153 C154 H154 119.00 no
C155 C154 H154 119.00 no
C154 C155 H155 120.00 no
C156 C155 H155 120.00 no
C155 C156 H156 120.00 no
C157 C156 H156 119.00 no
C152 C157 H157 121.00 no
C156 C157 H157 121.00 no

loop_
_geom_bond_atom_site_label_1
_geom_bond_atom_site_label_2
_geom_bond_distance
_geom_bond_publ_flag
Ru C11 2.159(3) yes
Ru C12 2.159(3) yes
Ru C13 2.172(3) yes
Ru C14 2.165(3) yes
Ru C15 2.167(3) yes
Ru C21 2.163(5) yes
Ru C22 2.168(4) yes
Ru C23 2.162(5) yes
Ru C24 2.156(6) yes
Ru C25 2.157(5) yes
O111 C111 1.191(4) yes
O112 C111 1.348(3) yes
O112 C112 1.412(3) yes
O121 C121 1.185(3) yes
O122 C121 1.351(4) yes
O122 C122 1.406(5) yes
O131 C131 1.192(4) yes
O132 C131 1.340(3) yes
O132 C132 1.415(3) yes
O141 C141 1.193(4) yes
O142 C141 1.332(3) yes
O142 C142 1.410(4) yes
O151 C151 1.181(4) yes
O152 C151 1.333(3) yes
O152 C152 1.409(4) yes
C11 C12 1.428(4) no
C11 C15 1.436(4) no
C11 C111 1.485(4) no
C12 C13 1.437(4) no
C12 C121 1.490(4) no
C13 C14 1.443(4) no
C13 C131 1.485(4) no
C14 C15 1.436(4) no
C14 C141 1.482(4) no
C15 C151 1.494(4) no
C21 C22 1.369(6) no
C21 C25 1.393(8) no
C22 C23 1.342(7) no
C23 C24 1.397(8) no
C24 C25 1.404(9) no
C112 C113 1.365(5) no
C112 C117 1.367(5) no
C113 C114 1.388(6) no
C114 C115 1.358(6) no
C115 C116 1.379(7) no
C116 C117 1.379(6) no
C21 H21 0.9500 no
C122 C123 1.344(7) no
C122 C127 1.378(7) no
C22 H22 0.9500 no
C23 H23 0.9500 no
C123 C124 1.409(8) no
C24 H24 0.9500 no
C124 C125 1.353(12) no
C125 C126 1.352(11) no
C25 H25 0.9500 no
C126 C127 1.391(10) no
C132 C137 1.366(5) no
C132 C133 1.375(5) no
C133 C134 1.395(6) no
C134 C135 1.344(6) no
C135 C136 1.381(7) no
C136 C137 1.386(5) no
C142 C147 1.372(4) no
C142 C143 1.376(5) no
C143 C144 1.378(5) no
C144 C145 1.371(5) no
C145 C146 1.368(5) no
C146 C147 1.386(5) no
C152 C153 1.363(6) no
C152 C157 1.355(5) no
C153 C154 1.383(8) no
C154 C155 1.344(8) no
C155 C156 1.357(8) no
C156 C157 1.395(7) no
C113 H113 0.9500 no
C114 H114 0.9500 no
C115 H115 0.9500 no
C116 H116 0.9500 no
C117 H117 0.9500 no
C123 H123 0.9500 no
C124 H124 0.9500 no
C125 H125 0.9500 no
C126 H126 0.9500 no
C127 H127 0.9500 no
C133 H133 0.9500 no
C134 H134 0.9500 no
C135 H135 0.9500 no
C136 H136 0.9500 no
C137 H137 0.9500 no
C143 H143 0.9500 no
C144 H144 0.9500 no
C145 H145 0.9500 no
C146 H146 0.9500 no
C147 H147 0.9500 no
C153 H153 0.9500 no
C154 H154 0.9500 no
C155 H155 0.9500 no
C156 H156 0.9500 no
C157 H157 0.9500 no

loop_
_geom_contact_atom_site_label_1
_geom_contact_atom_site_label_2
_geom_contact_distance
_geom_contact_site_symmetry_2
_geom_contact_publ_flag
O111 O122 3.085(4) . no
O111 C117 3.018(4) . no
O111 C121 3.030(4) . no
O112 C151 3.022(4) . no
O121 C131 3.413(4) . no
O121 C23 3.413(6) 2_657 no
O121 C127 3.391(6) . no
O121 O131 3.096(4) . no
O121 C123 3.220(6) . no
O122 C111 3.168(4) . no
O122 O111 3.085(4) . no
O131 C121 2.854(4) . no
O131 C133 3.159(5) . no
O131 O121 3.096(4) . no
O132 O142 2.882(3) . no
O132 C141 3.223(4) . no
O141 C147 3.225(4) . no
O141 C151 2.909(4) . no
O141 C143 3.314(5) . no
O141 O151 3.038(5) . no
O142 O132 2.882(3) . no
O142 C131 3.286(4) . no
O151 C147 3.245(5) 2_667 no
O151 C153 3.028(6) . no
O151 C141 3.212(4) . no
O151 O141 3.038(5) . no
O152 C25 3.418(6) . no
O111 H123 2.8800 . no
O111 H117 2.7800 . no
O111 H126 2.8500 1_554 no
O112 H146 2.6500 2_667 no
O121 H23 2.8000 2_657 no
O121 H133 2.5500 2_657 no
O131 H22 2.9000 2_657 no
O131 H25 2.5800 1_556 no
O141 H116 2.6000 1_655 no
O151 H147 2.5700 2_667 no
O151 H153 2.8600 . no
O152 H25 2.9000 . no
C11 C13 2.321(4) . no
C11 C14 2.324(4) . no
C11 C21 3.598(6) . no
C11 C121 2.601(4) . no
C11 C151 2.631(4) . no
C12 C14 2.326(4) . no
C12 C15 2.319(4) . no
C12 C111 2.549(4) . no
C12 C131 2.534(4) . no
C13 C11 2.321(4) . no
C13 C15 2.326(4) . no
C13 C121 2.604(4) . no
C13 C141 2.670(4) . no
C14 C11 2.324(4) . no
C14 C12 2.326(4) . no
C14 C131 2.673(4) . no
C14 C151 2.587(4) . no
C15 C12 2.319(4) . no
C15 C13 2.326(4) . no
C15 C25 3.594(6) . no
C15 C111 2.638(4) . no
C15 C141 2.533(4) . no
C21 C11 3.598(6) . no
C21 C23 2.222(7) . no
C21 C24 2.244(7) . no
C21 C22 3.405(7) 2_656 no
C21 C25 3.318(7) 2_656 no
C21 C21 3.113(7) 2_656 no
C22 C25 2.233(7) . no
C22 C25 3.426(6) 2_656 no
C22 C24 2.216(7) . no
C22 C21 3.405(7) 2_656 no
C23 C21 2.222(7) . no
C23 O121 3.413(6) 2_657 no
C23 C25 2.258(7) . no
C24 C21 2.244(7) . no
C24 C22 2.216(7) . no
C25 C22 2.233(7) . no
C25 O152 3.418(6) . no
C25 C23 2.258(7) . no
C25 C21 3.318(7) 2_656 no
C25 C15 3.594(6) . no
C25 C22 3.426(6) 2_656 no
C111 O122 3.168(4) . no
C112 C146 3.576(5) 2_667 no
C117 O111 3.018(4) . no
C21 H25 2.1100 . no
C21 H22 2.0700 . no
C121 O131 2.854(4) . no
C121 O111 3.030(4) . no
C22 H21 2.0800 . no
C22 H23 2.0500 . no
C23 H24 2.1000 . no
C123 O121 3.220(6) . no
C23 H22 2.0400 . no
C24 H23 2.1000 . no
C124 C124 3.490(8) 2_557 no
C24 H25 2.1100 . no
C25 H21 2.1000 . no
C25 H24 2.1200 . no
C125 C132 3.586(7) 1_455 no
C127 O121 3.391(6) . no
C131 O142 3.286(4) . no
C131 O121 3.413(4) . no
C132 C125 3.586(7) 1_655 no
C133 O131 3.159(5) . no
C141 O151 3.212(4) . no
C141 O132 3.223(4) . no
C143 O141 3.314(5) . no
C146 C112 3.576(5) 2_667 no
C147 O141 3.225(4) . no
C147 O151 3.245(5) 2_667 no
C151 O141 2.909(4) . no
C151 O112 3.022(4) . no
C153 O151 3.028(6) . no
C111 H117 2.8100 . no
C112 H146 2.9100 2_667 no
C117 H136 2.9900 1_454 no
C122 H144 2.9500 1_455 no
C123 H143 3.0800 1_455 no
C124 H124 3.0500 2_557 no
C124 H143 2.9000 1_455 no
C131 H133 3.1000 . no
C132 H125 2.9000 1_655 no
C133 H125 2.7800 1_655 no
C134 H125 2.8700 1_655 no
C135 H125 3.0800 1_655 no
C135 H24 3.0000 1_556 no
C136 H24 3.0500 1_556 no
C144 H113 3.0700 1_656 no
C144 H117 2.9700 1_655 no
C145 H114 3.0600 1_656 no
C146 H114 2.9200 1_656 no
C147 H114 2.9700 1_656 no
C151 H153 2.8600 . no
H22 O131 2.9000 2_657 no
H23 O121 2.8000 2_657 no
H24 C135 3.0000 1_554 no
H24 C136 3.0500 1_554 no
H25 O131 2.5800 1_554 no
H25 O152 2.9000 . no
H113 C144 3.0700 1_454 no
H114 C145 3.0600 1_454 no
H114 C146 2.9200 1_454 no
H114 C147 2.9700 1_454 no
H116 O141 2.6000 1_455 no
H117 O111 2.7800 . no
H117 C111 2.8100 . no
H117 C144 2.9700 1_455 no
H123 O111 2.8800 . no
H124 C124 3.0500 2_557 no
H125 C132 2.9000 1_455 no
H125 C133 2.7800 1_455 no
H125 C134 2.8700 1_455 no
H125 C135 3.0800 1_455 no
H126 O111 2.8500 1_556 no
H126 H134 2.5100 2_658 no
H133 C131 3.1000 . no
H133 O121 2.5500 2_657 no
H134 H126 2.5100 2_658 no
H136 C117 2.9900 1_656 no
H143 C123 3.0800 1_655 no
H143 C124 2.9000 1_655 no
H144 C122 2.9500 1_655 no
H144 H157 2.5700 1_656 no
H146 O112 2.6500 2_667 no
H146 C112 2.9100 2_667 no
H147 O151 2.5700 2_667 no
H147 H155 2.5300 2_666 no
H153 O151 2.8600 . no
H153 C151 2.8600 . no
H155 H147 2.5300 2_666 no
H157 H144 2.5700 1_454 no

loop_
_geom_hbond_atom_site_label_D
_geom_hbond_atom_site_label_H
_geom_hbond_atom_site_label_A
_geom_hbond_distance_DH
_geom_hbond_distance_HA
_geom_hbond_distance_DA
_geom_hbond_angle_DHA
_geom_hbond_site_symmetry_A
_geom_hbond_publ_flag
C25 H25 O131 0.9500 2.5800 3.435(6) 150.00 1_554 yes
C116 H116 O141 0.9500 2.6000 3.466(5) 152.00 1_455 yes
C133 H133 O121 0.9500 2.5500 3.483(4) 168.00 2_657 yes
C147 H147 O151 0.9500 2.5700 3.245(5) 128.00 2_667 yes

loop_
_geom_torsion_atom_site_label_1
_geom_torsion_atom_site_label_2
_geom_torsion_atom_site_label_3
_geom_torsion_atom_site_label_4
_geom_torsion
_geom_torsion_publ_flag
C12 Ru C11 C15 118.1(2) no
C12 Ru C11 C111 -116.2(3) no
C13 Ru C11 C12 -37.62(15) no
C13 Ru C11 C15 80.49(17) no
C13 Ru C11 C111 -153.8(3) no
C14 Ru C11 C12 -80.71(16) no
C14 Ru C11 C15 37.39(16) no
C14 Ru C11 C111 163.1(3) no
C15 Ru C11 C12 -118.1(2) no
C15 Ru C11 C111 125.7(3) no
C21 Ru C11 C12 114.4(2) no
C21 Ru C11 C15 -127.5(2) no
C21 Ru C11 C111 -1.8(3) no
C22 Ru C11 C12 76.2(2) no
C22 Ru C11 C15 -165.7(2) no
C22 Ru C11 C111 -40.1(3) no
C24 Ru C11 C12 -172.0(4) no
C24 Ru C11 C15 -53.9(4) no
C24 Ru C11 C111 71.8(5) no
C25 Ru C11 C12 155.7(2) no
C25 Ru C11 C15 -86.2(3) no
C25 Ru C11 C111 39.5(3) no
C11 Ru C12 C13 -118.1(2) no
C11 Ru C12 C121 121.1(3) no
C13 Ru C12 C11 118.1(2) no
C13 Ru C12 C121 -120.8(3) no
C14 Ru C12 C11 80.54(16) no
C14 Ru C12 C13 -37.54(15) no
C14 Ru C12 C121 -158.4(3) no
C15 Ru C12 C11 37.61(15) no
C15 Ru C12 C13 -80.47(16) no
C15 Ru C12 C121 158.7(3) no
C21 Ru C12 C11 -86.2(2) no
C21 Ru C12 C13 155.8(2) no
C21 Ru C12 C121 34.9(3) no
C22 Ru C12 C11 -126.95(19) no
C22 Ru C12 C13 115.0(2) no
C22 Ru C12 C121 -5.9(3) no
C23 Ru C12 C11 -165.1(2) no
C23 Ru C12 C13 76.8(2) no
C23 Ru C12 C121 -44.1(3) no
C25 Ru C12 C11 -52.4(4) no
C25 Ru C12 C13 -170.4(3) no
C25 Ru C12 C121 68.7(4) no
C11 Ru C13 C12 37.48(15) no
C11 Ru C13 C14 -80.79(16) no
C11 Ru C13 C131 151.0(3) no
C12 Ru C13 C14 -118.3(2) no
C12 Ru C13 C131 113.5(3) no
C14 Ru C13 C12 118.3(2) no
C14 Ru C13 C131 -128.2(3) no
C15 Ru C13 C12 80.51(16) no
C15 Ru C13 C14 -37.76(15) no
C15 Ru C13 C131 -166.0(3) no
C21 Ru C13 C12 -52.9(4) no
C21 Ru C13 C14 -171.2(3) no
C21 Ru C13 C131 60.6(4) no
C22 Ru C13 C12 -86.5(2) no
C22 Ru C13 C14 155.2(2) no
C22 Ru C13 C131 27.0(3) no
C23 Ru C13 C12 -126.2(2) no
C23 Ru C13 C14 115.6(2) no
C23 Ru C13 C131 -12.7(3) no
C24 Ru C13 C12 -166.3(2) no
C24 Ru C13 C14 75.5(2) no
C24 Ru C13 C131 -52.8(3) no
C11 Ru C14 C13 80.21(16) no
C11 Ru C14 C15 -37.44(15) no
C11 Ru C14 C141 -151.8(3) no
C12 Ru C14 C13 37.44(15) no
C12 Ru C14 C15 -80.21(16) no
C12 Ru C14 C141 165.5(3) no
C13 Ru C14 C15 -117.7(2) no
C13 Ru C14 C141 128.0(3) no
C15 Ru C14 C13 117.7(2) no
C15 Ru C14 C141 -114.3(3) no
C22 Ru C14 C13 -55.4(4) no
C22 Ru C14 C15 -173.0(3) no
C22 Ru C14 C141 72.7(4) no
C23 Ru C14 C13 -85.9(2) no
C23 Ru C14 C15 156.4(2) no
C23 Ru C14 C141 42.1(3) no
C24 Ru C14 C13 -127.4(2) no
C24 Ru C14 C15 115.0(2) no
C24 Ru C14 C141 0.7(3) no
C25 Ru C14 C13 -167.6(3) no
C25 Ru C14 C15 74.7(3) no
C25 Ru C14 C141 -39.6(3) no
C11 Ru C15 C14 118.4(2) no
C11 Ru C15 C151 -123.2(3) no
C12 Ru C15 C11 -37.46(16) no
C12 Ru C15 C14 80.90(16) no
C12 Ru C15 C151 -160.7(3) no
C13 Ru C15 C11 -80.48(17) no
C13 Ru C15 C14 37.89(15) no
C13 Ru C15 C151 156.3(3) no
C14 Ru C15 C11 -118.4(2) no
C14 Ru C15 C151 118.4(3) no
C21 Ru C15 C11 75.0(2) no
C21 Ru C15 C14 -166.7(2) no
C21 Ru C15 C151 -48.2(3) no
C23 Ru C15 C11 -171.9(3) no
C23 Ru C15 C14 -53.6(4) no
C23 Ru C15 C151 64.9(4) no
C24 Ru C15 C11 155.7(2) no
C24 Ru C15 C14 -86.0(2) no
C24 Ru C15 C151 32.5(3) no
C25 Ru C15 C11 114.2(3) no
C25 Ru C15 C14 -127.5(2) no
C25 Ru C15 C151 -9.0(3) no
C11 Ru C21 C22 -128.9(3) no
C11 Ru C21 C25 113.9(3) no
C12 Ru C21 C22 -86.5(3) no
C12 Ru C21 C25 156.4(3) no
C13 Ru C21 C22 -50.1(5) no
C13 Ru C21 C25 -167.2(3) no
C15 Ru C21 C22 -169.9(3) no
C15 Ru C21 C25 73.0(4) no
C22 Ru C21 C25 -117.1(5) no
C23 Ru C21 C22 35.6(3) no
C23 Ru C21 C25 -81.5(4) no
C24 Ru C21 C22 78.5(3) no
C24 Ru C21 C25 -38.6(3) no
C25 Ru C21 C22 117.1(5) no
C11 Ru C22 C21 72.1(3) no
C11 Ru C22 C23 -168.4(2) no
C12 Ru C22 C21 113.5(3) no
C12 Ru C22 C23 -127.0(3) no
C13 Ru C22 C21 156.5(3) no
C13 Ru C22 C23 -84.0(3) no
C14 Ru C22 C21 -165.2(3) no
C14 Ru C22 C23 -45.7(5) no
C21 Ru C22 C23 119.5(4) no
C23 Ru C22 C21 -119.5(4) no
C24 Ru C22 C21 -81.2(3) no
C24 Ru C22 C23 38.3(3) no
C25 Ru C22 C21 -37.9(3) no
C25 Ru C22 C23 81.6(3) no
C12 Ru C23 C22 74.0(3) no
C12 Ru C23 C24 -169.0(3) no
C13 Ru C23 C22 115.6(3) no
C13 Ru C23 C24 -127.4(3) no
C14 Ru C23 C22 158.6(2) no
C14 Ru C23 C24 -84.4(3) no
C15 Ru C23 C22 -164.1(3) no
C15 Ru C23 C24 -47.0(5) no
C21 Ru C23 C22 -36.3(3) no
C21 Ru C23 C24 80.7(3) no
C22 Ru C23 C24 117.0(4) no
C24 Ru C23 C22 -117.0(4) no
C25 Ru C23 C22 -79.0(3) no
C25 Ru C23 C24 38.1(3) no
C11 Ru C24 C23 -163.9(3) no
C11 Ru C24 C25 -47.1(5) no
C13 Ru C24 C23 74.9(3) no
C13 Ru C24 C25 -168.4(3) no
C14 Ru C24 C23 116.2(3) no
C14 Ru C24 C25 -127.1(3) no
C15 Ru C24 C23 158.9(3) no
C15 Ru C24 C25 -84.4(3) no
C21 Ru C24 C23 -78.5(3) no
C21 Ru C24 C25 38.3(3) no
C22 Ru C24 C23 -36.6(3) no
C22 Ru C24 C25 80.2(3) no
C23 Ru C24 C25 116.8(4) no
C25 Ru C24 C23 -116.8(4) no
C11 Ru C25 C21 -85.9(3) no
C11 Ru C25 C24 158.3(3) no
C12 Ru C25 C21 -50.1(5) no
C12 Ru C25 C24 -165.9(3) no
C14 Ru C25 C21 -169.2(2) no
C14 Ru C25 C24 75.0(3) no
C15 Ru C25 C21 -128.4(3) no
C15 Ru C25 C24 115.8(3) no
C21 Ru C25 C24 -115.8(4) no
C22 Ru C25 C21 37.1(3) no
C22 Ru C25 C24 -78.7(3) no
C23 Ru C25 C21 78.0(3) no
C23 Ru C25 C24 -37.8(3) no
C24 Ru C25 C21 115.8(4) no
C23 Ru C22 H22 120.00 no
C24 Ru C22 H22 159.00 no
C25 Ru C22 H22 -158.00 no
C12 Ru C23 H23 -48.00 no
C13 Ru C23 H23 -6.00 no
C14 Ru C23 H23 37.00 no
C15 Ru C23 H23 74.00 no
C21 Ru C23 H23 -158.00 no
C22 Ru C23 H23 -122.00 no
C24 Ru C23 H23 121.00 no
C25 Ru C23 H23 159.00 no
C11 Ru C24 H24 75.00 no
C13 Ru C24 H24 -47.00 no
C14 Ru C24 H24 -5.00 no
C15 Ru C24 H24 37.00 no
C21 Ru C24 H24 160.00 no
C22 Ru C24 H24 -158.00 no
C23 Ru C24 H24 -121.00 no
C11 Ru C21 H21 -7.00 no
C12 Ru C21 H21 35.00 no
C13 Ru C21 H21 72.00 no
C15 Ru C21 H21 -48.00 no
C22 Ru C21 H21 122.00 no
C23 Ru C21 H21 157.00 no
C24 Ru C21 H21 -160.00 no
C25 Ru C21 H21 -121.00 no
C11 Ru C22 H22 -48.00 no
C12 Ru C22 H22 -7.00 no
C13 Ru C22 H22 36.00 no
C14 Ru C22 H22 75.00 no
C21 Ru C22 H22 -120.00 no
C15 Ru C25 H25 -6.00 no
C21 Ru C25 H25 122.00 no
C22 Ru C25 H25 160.00 no
C25 Ru C24 H24 122.00 no
C11 Ru C25 H25 37.00 no
C12 Ru C25 H25 72.00 no
C14 Ru C25 H25 -47.00 no
C23 Ru C25 H25 -160.00 no
C24 Ru C25 H25 -122.00 no
C111 C11 C12 C13 -172.2(2) no
C111 C11 C12 Ru 126.3(2) no
Ru C11 C15 C151 124.2(3) no
C12 C11 C15 Ru 61.20(18) no
C12 C11 C15 C14 0.4(3) no
C12 C11 C15 C151 -174.6(3) no
C111 C11 C15 Ru -127.2(3) no
C111 C11 C12 C121 5.4(4) no
Ru C11 C15 C14 -60.77(18) no
Ru C11 C111 O111 53.7(4) no
Ru C11 C111 O112 -131.1(2) no
C12 C11 C111 O111 -37.6(4) no
C12 C11 C111 O112 137.7(3) no
C15 C11 C111 O111 151.8(3) no
C15 C11 C111 O112 -32.9(4) no
C111 C11 C15 C14 172.1(3) no
C111 C11 C15 C151 -3.0(5) no
Ru C11 C12 C13 61.52(18) no
Ru C11 C12 C121 -120.9(3) no
C15 C11 C12 Ru -61.35(18) no
C15 C11 C12 C13 0.2(3) no
C15 C11 C12 C121 177.8(2) no
Ru C12 C13 C14 60.55(19) no
Ru C12 C13 C131 -122.3(3) no
C11 C12 C13 Ru -61.25(18) no
C11 C12 C13 C14 -0.7(3) no
C11 C12 C13 C131 176.4(2) no
C121 C12 C13 Ru 121.2(3) no
C121 C12 C13 C14 -178.3(2) no
C13 C12 C121 O122 111.4(3) no
Ru C12 C121 O122 -157.1(2) no
C121 C12 C13 C131 -1.2(4) no
Ru C12 C121 O121 21.2(4) no
C13 C12 C121 O121 -70.4(4) no
C11 C12 C121 O121 112.5(4) no
C11 C12 C121 O122 -65.8(3) no
C12 C13 C14 C15 1.0(3) no
C12 C13 C131 O131 -25.6(5) no
C12 C13 C14 C141 -178.4(3) no
C131 C13 C14 Ru 122.9(3) no
C131 C13 C14 C15 -175.7(3) no
C131 C13 C14 C141 5.0(5) no
Ru C13 C131 O131 -112.8(3) no
Ru C13 C131 O132 65.0(3) no
C12 C13 C14 Ru -60.43(19) no
Ru C13 C14 C15 61.40(18) no
Ru C13 C14 C141 -117.9(3) no
C14 C13 C131 O131 150.7(3) no
C14 C13 C131 O132 -31.5(4) no
C12 C13 C131 O132 152.2(3) no
Ru C14 C141 O141 53.1(4) no
C13 C14 C141 O141 146.5(3) no
C13 C14 C141 O142 -38.6(4) no
Ru C14 C141 O142 -132.0(2) no
C141 C14 C15 C11 178.6(2) no
C141 C14 C15 C151 -6.2(4) no
Ru C14 C15 C11 60.60(18) no
Ru C14 C15 C151 -124.1(3) no
C13 C14 C15 Ru -61.46(19) no
C13 C14 C15 C11 -0.9(3) no
C13 C14 C15 C151 174.4(2) no
C141 C14 C15 Ru 118.0(2) no
C15 C14 C141 O141 -32.7(5) no
C15 C14 C141 O142 142.2(3) no
C14 C15 C151 O152 121.6(3) no
Ru C15 C151 O151 -149.9(3) no
Ru C15 C151 O152 30.2(3) no
C11 C15 C151 O151 115.9(4) no
C11 C15 C151 O152 -64.1(4) no
C14 C15 C151 O151 -58.5(4) no
C25 C21 C22 Ru 62.1(4) no
C25 C21 C22 C23 0.5(6) no
Ru C21 C25 C24 62.7(4) no
C22 C21 C25 Ru -62.6(3) no
C22 C21 C25 C24 0.0(6) no
Ru C21 C22 C23 -61.6(3) no
Ru C22 C23 C24 -62.2(4) no
C21 C22 C23 Ru 61.4(3) no
C21 C22 C23 C24 -0.8(6) no
Ru C23 C24 C25 -62.3(4) no
C22 C23 C24 Ru 63.0(4) no
C22 C23 C24 C25 0.8(6) no
Ru C24 C25 C21 -63.0(4) no
C23 C24 C25 Ru 62.5(4) no
C23 C24 C25 C21 -0.5(6) no
O112 C112 C113 H113 7.00 no
C117 C112 C113 H113 179.00 no
O112 C112 C117 H117 -7.00 no
C113 C112 C117 H117 -178.00 no
C112 C113 C114 H114 -179.00 no
H113 C113 C114 C115 -179.00 no
H113 C113 C114 H114 1.00 no
C113 C114 C115 H115 179.00 no
H114 C114 C115 C116 179.00 no
H114 C114 C115 H115 -1.00 no
C114 C115 C116 H116 -179.00 no
H115 C115 C116 C117 -179.00 no
H115 C115 C116 H116 1.00 no
C115 C116 C117 H117 179.00 no
H116 C116 C117 C112 179.00 no
H116 C116 C117 H117 -2.00 no
O122 C122 C123 H123 4.00 no
C127 C122 C123 H123 179.00 no
O122 C122 C127 H127 -3.00 no
C123 C122 C127 H127 -179.00 no
C122 C123 C124 H124 -179.00 no
H123 C123 C124 C125 -179.00 no
H123 C123 C124 H124 1.00 no
C123 C124 C125 H125 179.00 no
H124 C124 C125 C126 179.00 no
H124 C124 C125 H125 -1.00 no
C124 C125 C126 H126 -178.00 no
H125 C125 C126 C127 -179.00 no
H125 C125 C126 H126 2.00 no
C125 C126 C127 H127 179.00 no
H126 C126 C127 C122 179.00 no
H126 C126 C127 H127 -2.00 no
O132 C132 C133 H133 -3.00 no
C137 C132 C133 H133 -179.00 no
O132 C132 C137 H137 4.00 no
C133 C132 C137 H137 179.00 no
C132 C133 C134 H134 179.00 no
H133 C133 C134 C135 179.00 no
H133 C133 C134 H134 -1.00 no
C133 C134 C135 H135 180.00 no
H134 C134 C135 C136 180.00 no
H134 C134 C135 H135 0.00 no
C134 C135 C136 H136 -179.00 no
H135 C135 C136 C137 -179.00 no
H135 C135 C136 H136 1.00 no
C135 C136 C137 H137 180.00 no
H136 C136 C137 C132 179.00 no
H136 C136 C137 H137 0.00 no
O142 C142 C143 H143 2.00 no
C147 C142 C143 H143 180.00 no
O142 C142 C147 H147 -2.00 no
C143 C142 C147 H147 -180.00 no
C142 C143 C144 H144 180.00 no
H143 C143 C144 C145 -180.00 no
H143 C143 C144 H144 0.00 no
C143 C144 C145 H145 180.00 no
H144 C144 C145 C146 180.00 no
H144 C144 C145 H145 0.00 no
C144 C145 C146 H146 -179.00 no
H145 C145 C146 C147 -179.00 no
H145 C145 C146 H146 1.00 no
C145 C146 C147 H147 179.00 no
H146 C146 C147 C142 179.00 no
H146 C146 C147 H147 -1.00 no
O152 C152 C153 H153 -5.00 no
C157 C152 C153 H153 -179.00 no
O152 C152 C157 H157 5.00 no
C153 C152 C157 H157 180.00 no
C152 C153 C154 H154 179.00 no
H153 C153 C154 C155 179.00 no
H153 C153 C154 H154 -1.00 no
C153 C154 C155 H155 180.00 no
H154 C154 C155 C156 180.00 no
H154 C154 C155 H155 0.00 no
C154 C155 C156 H156 -179.00 no
H155 C155 C156 C157 -179.00 no
H155 C155 C156 H156 1.00 no
C155 C156 C157 H157 179.00 no
H156 C156 C157 C152 179.00 no
H156 C156 C157 H157 -1.00 no
